data_4020427
loop_
_publ_author_name
'Regis Leung-Toung'
'Tim F. Tam'
'Yanqing Zhao'
'Craig D. Simpson'
'Wanren Li'
'Denis Desilets'
'Khashayar Karimian'

_journal_name_full 'Journal of Organic Chemistry'
_journal_page_first 6230
_journal_page_last 6241
_journal_paper_doi 10.1021/jo0507486
_journal_volume 70
_journal_year 2005
_chemical_formula_moiety 'C15 H18 N6 O4 S2'
_chemical_formula_sum 'C15 H18 N6 O4 S2'
_chemical_formula_weight 410.47
_space_group_IT_number 61
_space_group_name_Hall '-P 2ac 2ab'
_space_group_name_H-M_alt 'P b c a'
_symmetry_cell_setting orthorhombic
_symmetry_space_group_name_Hall '-P 2ac 2ab'
_symmetry_space_group_name_H-M 'P b c a'
_cell_angle_alpha 90.00
_cell_angle_beta 90.00
_cell_angle_gamma 90.00
_cell_formula_units_Z 8
_cell_length_a 8.2010(2)
_cell_length_b 12.2350(3)
_cell_length_c 35.1640(11)
_cell_measurement_temperature 150(1)
_cell_volume 3528.33(16)
_diffrn_ambient_temperature 150(1)
_exptl_crystal_density_diffrn 1.545
_cod_depositor_comments
;
The following automatic conversions were performed:
'_symmetry_cell_setting' value 'Orthorhombic' changed to 'orthorhombic'
according to '/home/saulius/struct/CIF-dictionaries/cif_core.dic'
dictionary named 'cif_core.dic' version 2.4.1 from 2010-06-29.

Automatic conversion script
Id: cif_fix_enum 1527 2010-12-29 10:47:43Z saulius 
;
_cod_database_code 4020427

loop_
_symmetry_equiv_pos_as_xyz
'x, y, z'
'-x+1/2, -y, z+1/2'
'x+1/2, -y+1/2, -z'
'-x, y+1/2, -z+1/2'
'-x, -y, -z'
'x-1/2, y, -z-1/2'
'-x-1/2, y-1/2, z'
'x, -y-1/2, z-1/2'

loop_
_atom_site_label
_atom_site_type_symbol
_atom_site_fract_x
_atom_site_fract_y
_atom_site_fract_z
_atom_site_U_iso_or_equiv
_atom_site_adp_type
_atom_site_occupancy
_atom_site_symmetry_multiplicity
_atom_site_calc_flag
_atom_site_refinement_flags
_atom_site_disorder_assembly
_atom_site_disorder_group
S1 S 0.75721(9) -0.15578(6) 0.73297(2) 0.0359(2) Uani 1 1 d . . .
S2 S 0.27897(9) 0.45763(6) 0.927753(19) 0.0344(2) Uani 1 1 d . . .
O1 O 0.1839(2) 0.38122(16) 0.94890(5) 0.0442(5) Uani 1 1 d . . .
O2 O 0.2370(2) 0.57086(16) 0.92903(5) 0.0409(5) Uani 1 1 d . . .
O3 O 0.5188(3) 0.60179(16) 0.88465(6) 0.0492(6) Uani 1 1 d . . .
O4 O 0.6531(4) 0.6986(2) 0.92437(8) 0.0919(10) Uani 1 1 d . . .
N1 N 0.7361(3) -0.13489(18) 0.78031(6) 0.0340(6) Uani 1 1 d . . .
N2 N 0.6070(3) 0.01297(16) 0.75433(6) 0.0282(5) Uani 1 1 d . . .
N3 N 0.6057(3) 0.01401(18) 0.69065(6) 0.0348(6) Uani 1 1 d . . .
N4 N 0.6094(3) -0.00906(18) 0.82209(6) 0.0341(6) Uani 1 1 d . . .
N5 N 0.2781(3) 0.4193(2) 0.88440(7) 0.0332(6) Uani 1 1 d . . .
H5N H 0.318(3) 0.461(2) 0.8705(8) 0.029(9) Uiso 1 1 d . . .
N6 N 0.5888(3) 0.6136(2) 0.91471(8) 0.0479(7) Uani 1 1 d . . .
C1 C 0.6546(3) -0.0369(2) 0.72126(8) 0.0299(6) Uani 1 1 d . . .
C2 C 0.5177(3) 0.1027(2) 0.70528(8) 0.0297(6) Uani 1 1 d . . .
H2A H 0.4655 0.1562 0.6899 0.036 Uiso 1 1 calc R . .
C3 C 0.5155(3) 0.1037(2) 0.74353(8) 0.0337(7) Uani 1 1 d . . .
H3A H 0.4629 0.1550 0.7597 0.040 Uiso 1 1 calc R . .
C4 C 0.6543(3) -0.0443(2) 0.78691(8) 0.0301(6) Uani 1 1 d . . .
C5 C 0.6112(3) 0.1084(2) 0.83154(8) 0.0348(7) Uani 1 1 d . . .
H5A H 0.6394 0.1508 0.8085 0.042 Uiso 1 1 calc R . .
H5B H 0.6966 0.1222 0.8508 0.042 Uiso 1 1 calc R . .
C6 C 0.4482(3) 0.1478(2) 0.84674(8) 0.0341(7) Uani 1 1 d . . .
H6A H 0.3654 0.1418 0.8264 0.041 Uiso 1 1 calc R . .
H6B H 0.4140 0.0998 0.8679 0.041 Uiso 1 1 calc R . .
C7 C 0.4539(3) 0.2651(2) 0.86072(8) 0.0326(7) Uani 1 1 d . . .
H7A H 0.4950 0.3130 0.8401 0.039 Uiso 1 1 calc R . .
H7B H 0.5302 0.2705 0.8825 0.039 Uiso 1 1 calc R . .
C8 C 0.2853(3) 0.3036(2) 0.87303(8) 0.0363(7) Uani 1 1 d . . .
H8A H 0.2081 0.2917 0.8518 0.044 Uiso 1 1 calc R . .
H8B H 0.2485 0.2581 0.8947 0.044 Uiso 1 1 calc R . .
C9 C 0.6448(4) -0.0829(2) 0.85369(8) 0.0442(8) Uani 1 1 d . . .
H9A H 0.6231 -0.1584 0.8459 0.066 Uiso 1 1 calc R . .
H9B H 0.5754 -0.0643 0.8754 0.066 Uiso 1 1 calc R . .
H9C H 0.7596 -0.0757 0.8610 0.066 Uiso 1 1 calc R . .
C10 C 0.4816(3) 0.4455(2) 0.94612(7) 0.0323(6) Uani 1 1 d . . .
C11 C 0.6088(4) 0.5176(2) 0.93988(8) 0.0384(7) Uani 1 1 d . . .
C12 C 0.7614(4) 0.5020(3) 0.95575(8) 0.0468(8) Uani 1 1 d . . .
H12A H 0.8464 0.5528 0.9509 0.056 Uiso 1 1 calc R . .
C13 C 0.7896(4) 0.4132(3) 0.97848(8) 0.0496(9) Uani 1 1 d . . .
H13A H 0.8950 0.4010 0.9889 0.060 Uiso 1 1 calc R . .
C14 C 0.6651(4) 0.3422(3) 0.98614(9) 0.0487(8) Uani 1 1 d . . .
H14A H 0.6832 0.2818 1.0026 0.058 Uiso 1 1 calc R . .
C15 C 0.5128(4) 0.3577(3) 0.97006(8) 0.0419(7) Uani 1 1 d . . .
H15A H 0.4279 0.3073 0.9755 0.050 Uiso 1 1 calc R . .

loop_
_atom_site_aniso_label
_atom_site_aniso_U_11
_atom_site_aniso_U_22
_atom_site_aniso_U_33
_atom_site_aniso_U_23
_atom_site_aniso_U_13
_atom_site_aniso_U_12
S1 0.0359(4) 0.0304(4) 0.0413(4) -0.0036(3) 0.0014(3) 0.0036(3)
S2 0.0322(4) 0.0392(5) 0.0318(4) 0.0016(3) 0.0006(3) 0.0068(3)
O1 0.0343(12) 0.0570(14) 0.0413(12) 0.0099(10) 0.0083(9) 0.0007(10)
O2 0.0466(13) 0.0418(12) 0.0344(11) -0.0049(9) -0.0027(9) 0.0152(10)
O3 0.0580(15) 0.0552(14) 0.0343(12) 0.0041(10) -0.0016(11) -0.0051(11)
O4 0.137(3) 0.0520(17) 0.087(2) 0.0059(15) -0.0349(18) -0.0339(18)
N1 0.0348(14) 0.0313(13) 0.0359(14) -0.0008(10) -0.0014(10) 0.0013(11)
N2 0.0258(13) 0.0265(12) 0.0324(13) 0.0023(10) 0.0000(10) -0.0014(9)
N3 0.0338(14) 0.0328(14) 0.0376(14) 0.0012(11) 0.0018(11) -0.0045(11)
N4 0.0347(14) 0.0374(14) 0.0304(13) -0.0046(11) 0.0005(10) 0.0026(10)
N5 0.0394(15) 0.0308(14) 0.0295(13) 0.0011(12) 0.0019(11) -0.0011(11)
N6 0.0486(17) 0.0510(18) 0.0439(16) -0.0022(14) -0.0026(13) -0.0082(13)
C1 0.0252(15) 0.0278(16) 0.0365(17) -0.0023(13) 0.0043(12) -0.0033(12)
C2 0.0250(15) 0.0262(15) 0.0379(17) 0.0075(13) 0.0003(12) 0.0011(11)
C3 0.0273(16) 0.0266(16) 0.0471(19) 0.0031(13) 0.0028(13) 0.0048(12)
C4 0.0245(15) 0.0310(17) 0.0346(16) -0.0029(13) -0.0013(12) -0.0016(12)
C5 0.0331(17) 0.0365(17) 0.0348(16) -0.0024(13) -0.0011(12) -0.0018(12)
C6 0.0284(16) 0.0364(17) 0.0376(16) -0.0029(13) 0.0025(12) -0.0040(13)
C7 0.0292(16) 0.0317(16) 0.0369(16) 0.0009(13) -0.0003(12) -0.0006(12)
C8 0.0335(17) 0.0345(17) 0.0407(17) -0.0029(13) -0.0004(13) -0.0009(13)
C9 0.050(2) 0.0476(19) 0.0352(17) 0.0005(15) -0.0020(14) 0.0092(16)
C10 0.0337(16) 0.0359(17) 0.0273(14) -0.0001(13) 0.0025(12) 0.0048(13)
C11 0.0405(19) 0.0438(18) 0.0310(16) -0.0007(14) 0.0006(13) 0.0015(14)
C12 0.040(2) 0.066(2) 0.0341(17) -0.0087(16) 0.0005(14) -0.0055(16)
C13 0.0366(19) 0.073(2) 0.0389(19) -0.0082(18) -0.0014(14) 0.0131(17)
C14 0.045(2) 0.061(2) 0.0409(18) 0.0079(16) 0.0022(15) 0.0155(17)
C15 0.0372(18) 0.0483(19) 0.0402(17) 0.0102(15) 0.0047(14) 0.0068(14)

loop_
_geom_bond_atom_site_label_1
_geom_bond_atom_site_label_2
_geom_bond_distance
_geom_bond_site_symmetry_2
_geom_bond_publ_flag
S1 N1 1.693(2) . ?
S1 C1 1.730(3) . ?
S2 O1 1.427(2) . ?
S2 O2 1.428(2) . ?
S2 N5 1.595(2) . ?
S2 C10 1.789(3) . ?
O3 N6 1.212(3) . ?
O4 N6 1.215(3) . ?
N1 C4 1.316(3) . ?
N2 C1 1.370(3) . ?
N2 C3 1.393(3) . ?
N2 C4 1.398(3) . ?
N3 C1 1.306(3) . ?
N3 C2 1.401(3) . ?
N4 C4 1.361(3) . ?
N4 C9 1.461(3) . ?
N4 C5 1.475(3) . ?
N5 C8 1.473(3) . ?
N6 C11 1.480(4) . ?
C2 C3 1.345(4) . ?
C5 C6 1.518(4) . ?
C6 C7 1.517(3) . ?
C7 C8 1.524(4) . ?
C10 C11 1.383(4) . ?
C10 C15 1.388(4) . ?
C11 C12 1.383(4) . ?
C12 C13 1.369(4) . ?
C13 C14 1.368(4) . ?
C14 C15 1.384(4) . ?

loop_
_cod_related_entry_id
_cod_related_entry_database
_cod_related_entry_code
1 ChemSpider 21154870
